data_1570003
loop_
_publ_author_name
'Mitchell, Travis B.'
'Zhang, Xiaotong'
'Jerozal, Ronald T.'
'Chen, Yu Sheng'
'Wang, SuYin'
'Benedict, Jason B.'

_publ_section_title
;
 Development of a scalar-based geometric parameterization approach for the
 crystal structure landscape of dithienylethene-based crystalline solids.
;
_journal_coeditor_code YC5044
_journal_issue 6
_journal_name_full IUCrJ
_journal_paper_doi 10.1107/S2052252523008060
_journal_volume 10
_journal_year 2023
_chemical_formula_moiety 'C43 H30 N2 O6 S2 Zn, C3 H7 N O, H2 O'
_chemical_formula_sum 'C46 H39 N3 O8 S2 Zn'
_chemical_formula_weight 891.29
_space_group_crystal_system triclinic
_space_group_IT_number 2
_space_group_name_Hall '-P 1'
_space_group_name_H-M_alt 'P -1'
_atom_sites_solution_hydrogens mixed
_atom_sites_solution_primary dual
_audit_creation_date 2022-04-17
_audit_creation_method
;
Olex2 1.5
(compiled 2022.04.07 svn.rca3783a0 for OlexSys, GUI svn.r6498)
;
_cell_angle_alpha 76.4910(10)
_cell_angle_beta 78.6250(10)
_cell_angle_gamma 67.9290(10)
_cell_formula_units_Z 2
_cell_length_a 10.1309(4)
_cell_length_b 11.6998(4)
_cell_length_c 19.7642(7)
_cell_measurement_reflns_used 6014
_cell_measurement_temperature 90.00
_cell_measurement_theta_max 25.64
_cell_measurement_theta_min 2.19
_cell_volume 2095.27(13)
_computing_cell_refinement 'SAINT V8.40B (Bruker AXS, 2016)'
_computing_data_reduction 'SAINT V8.40B (Bruker AXS, 2016)'
_computing_molecular_graphics 'Olex2 1.5 (Dolomanov et al., 2009)'
_computing_publication_material 'Olex2 1.5 (Dolomanov et al., 2009)'
_computing_structure_refinement 'SHELXL 2019/2 (Sheldrick, 2015)'
_computing_structure_solution 'SHELXT  (Sheldrick, 2015)'
_diffrn_ambient_temperature 90.00
_diffrn_measured_fraction_theta_full 0.998
_diffrn_measured_fraction_theta_max 0.994
_diffrn_measurement_device_type 'Bruker APEX-II CCD'
_diffrn_measurement_method '\f and \w scans'
_diffrn_radiation_type MoK\a
_diffrn_radiation_wavelength 0.71073
_diffrn_reflns_av_R_equivalents 0.0732
_diffrn_reflns_av_unetI/netI 0.0782
_diffrn_reflns_Laue_measured_fraction_full 0.998
_diffrn_reflns_Laue_measured_fraction_max 0.994
_diffrn_reflns_limit_h_max 13
_diffrn_reflns_limit_h_min -13
_diffrn_reflns_limit_k_max 15
_diffrn_reflns_limit_k_min -15
_diffrn_reflns_limit_l_max 26
_diffrn_reflns_limit_l_min 0
_diffrn_reflns_number 10384
_diffrn_reflns_point_group_measured_fraction_full 0.998
_diffrn_reflns_point_group_measured_fraction_max 0.994
_diffrn_reflns_theta_full 25.242
_diffrn_reflns_theta_max 28.299
_diffrn_reflns_theta_min 1.908
_diffrn_source_current 24.0
_diffrn_source_power 1.2
_diffrn_source_voltage 50.0
_diffrn_standards_number 0
_exptl_absorpt_coefficient_mu 0.744
_exptl_absorpt_correction_type none
_exptl_absorpt_process_details
;
 TWINABS-2012/1 (Bruker,2012) was used for absorption correction.
 
For component 1:
 wR2(int) was 0.1004 before and 0.0370 after correction.
 
For component 2:
 wR2(int) was 0.1085 before and 0.0417 after correction.
 The Ratio of minimum to maximum transmission is 0.94.

Final HKLF 4 output contains 41910 reflections, Rint = 0.0732
 (12613 with I > 3sig(I), Rint = 0.0323)
;
_exptl_crystal_colour colourless
_exptl_crystal_colour_primary colourless
_exptl_crystal_density_diffrn 1.413
_exptl_crystal_description prism
_exptl_crystal_F_000 924
_exptl_crystal_size_max 0.041
_exptl_crystal_size_mid 0.02
_exptl_crystal_size_min 0.01
_refine_diff_density_max 0.820
_refine_diff_density_min -0.785
_refine_diff_density_rms 0.117
_refine_ls_extinction_method none
_refine_ls_goodness_of_fit_ref 1.027
_refine_ls_hydrogen_treatment mixed
_refine_ls_matrix_type full
_refine_ls_number_parameters 554
_refine_ls_number_reflns 10384
_refine_ls_number_restraints 1
_refine_ls_restrained_S_all 1.027
_refine_ls_R_factor_all 0.0874
_refine_ls_R_factor_gt 0.0562
_refine_ls_shift/su_max 0.001
_refine_ls_shift/su_mean 0.000
_refine_ls_structure_factor_coef Fsqd
_refine_ls_weighting_details 'w=1/[\s^2^(Fo^2^)+(0.0340P)^2^+4.5742P] where P=(Fo^2^+2Fc^2^)/3'
_refine_ls_weighting_scheme calc
_refine_ls_wR_factor_gt 0.1053
_refine_ls_wR_factor_ref 0.1185
_reflns_Friedel_coverage 0.000
_reflns_number_gt 8202
_reflns_number_total 10384
_reflns_threshold_expression 'I > 2\s(I)'
_cod_data_source_file yc5044.cif
_cod_data_source_block dte-16
_cod_original_cell_volume 2095.28(13)
_cod_database_code 1570003
_shelx_shelxl_version_number 2019/2
_shelx_space_group_comment
;
The symmetry employed for this shelxl refinement is uniquely defined
by the following loop, which should always be used as a source of
symmetry information in preference to the above space-group names.
They are only intended as comments.
;
_shelx_estimated_absorpt_t_max 0.993
_shelx_estimated_absorpt_t_min 0.970
_olex2_refinement_description
;
1. Twinned data refinement
 Scales: 0.6668(9)
 0.3332(9)
2. Fixed Uiso
 At 1.2 times of:
  All C(H) groups
 At 1.5 times of:
  All C(H,H,H) groups, All O(H,H) groups
3. Restrained distances
 O3-H3
 0.84 with sigma of 0.02
4.a Free rotating group:
 O8(H8a,H8b)
4.b Aromatic/amide H refined with riding coordinates:
 C3(H3a), C4(H4), C5(H5), C6(H6), C7(H7), C9(H9), C14(H14), C15(H15), C16(H16),
  C17(H17), C20(H20), C21(H21), C22(H22), C23(H23), C24(H24), C26(H26),
 C31(H31), C32(H32), C33(H33), C34(H34), C37(H37), C38(H38), C40(H40), C44(H44)
4.c Idealised Me refined as rotating group:
 C45(H45a,H45b,H45c), C46(H46a,H46b,H46c)
4.d Idealised Me refined as rotating group with stretchable bonds:
 C12(H12a,H12b,H12c), C29(H29a,H29b,H29c)
;
_olex2_submission_special_instructions 'No special instructions were received'

loop_
_space_group_symop_operation_xyz
'x, y, z'
'-x, -y, -z'

loop_
_atom_site_label
_atom_site_type_symbol
_atom_site_fract_x
_atom_site_fract_y
_atom_site_fract_z
_atom_site_U_iso_or_equiv
_atom_site_adp_type
_atom_site_occupancy
_atom_site_site_symmetry_order
_atom_site_calc_flag
_atom_site_refinement_flags_posn
_atom_site_refinement_flags_adp
_atom_site_refinement_flags_occupancy
_atom_site_disorder_assembly
_atom_site_disorder_group
Zn1 Zn 0.91508(5) 0.60731(4) 0.42781(2) 0.01248(10) Uani 1 1 d . . . . .
S1 S 1.28832(11) 0.18979(10) 0.17108(5) 0.0182(2) Uani 1 1 d . . . . .
S2 S 0.65420(10) 0.20324(10) 0.18077(5) 0.0171(2) Uani 1 1 d . . . . .
O1 O 0.7247(3) 0.6368(3) 0.48040(15) 0.0187(6) Uani 1 1 d . . . . .
O2 O 0.6307(3) 0.7043(3) 0.37861(15) 0.0236(7) Uani 1 1 d . . . . .
O3 O 0.5591(3) 0.8664(3) 0.52967(16) 0.0244(7) Uani 1 1 d D . . . .
O4 O 0.5236(3) 0.7644(3) 0.63958(15) 0.0226(6) Uani 1 1 d . . . . .
O5 O 0.1946(3) 0.6033(3) 0.39303(14) 0.0179(6) Uani 1 1 d . . . . .
O6 O 0.0417(3) 0.6098(3) 0.49053(14) 0.0148(6) Uani 1 1 d . . . . .
N1 N 0.9781(3) 0.4932(3) 0.35535(16) 0.0134(7) Uani 1 1 d . . . . .
N2 N 0.8948(3) -0.2239(3) 0.35669(18) 0.0166(7) Uani 1 1 d . . . . .
C1 C 1.0686(4) 0.2512(3) 0.00962(19) 0.0128(8) Uani 1 1 d . . . . .
C2 C 1.1662(4) 0.2679(4) -0.0566(2) 0.0154(8) Uani 1 1 d . . . . .
C3 C 1.2318(4) 0.3562(4) -0.0682(2) 0.0166(8) Uani 1 1 d . . . . .
H3A H 1.212646 0.407782 -0.034286 0.020 Uiso 1 1 calc R U . . .
C4 C 1.3250(4) 0.3710(4) -0.1284(2) 0.0206(9) Uani 1 1 d . . . . .
H4 H 1.369604 0.431877 -0.135113 0.025 Uiso 1 1 calc R U . . .
C5 C 1.3535(4) 0.2971(4) -0.1790(2) 0.0230(9) Uani 1 1 d . . . . .
H5 H 1.415895 0.308132 -0.220737 0.028 Uiso 1 1 calc R U . . .
C6 C 1.2893(5) 0.2066(4) -0.1676(2) 0.0237(10) Uani 1 1 d . . . . .
H6 H 1.309796 0.154240 -0.201243 0.028 Uiso 1 1 calc R U . . .
C7 C 1.1956(4) 0.1926(4) -0.1073(2) 0.0195(9) Uani 1 1 d . . . . .
H7 H 1.151165 0.131607 -0.100292 0.023 Uiso 1 1 calc R U . . .
C8 C 1.1255(4) 0.2447(4) 0.0751(2) 0.0146(8) Uani 1 1 d . . . . .
C9 C 1.0432(4) 0.3144(4) 0.1292(2) 0.0145(8) Uani 1 1 d . . . . .
H9 H 0.946612 0.369137 0.126938 0.017 Uiso 1 1 calc R U . . .
C10 C 1.1159(4) 0.2951(4) 0.1844(2) 0.0149(8) Uani 1 1 d . . . . .
C11 C 1.2618(4) 0.1729(4) 0.0910(2) 0.0167(8) Uani 1 1 d . . . . .
C12 C 1.3834(4) 0.0887(4) 0.0494(2) 0.0231(10) Uani 1 1 d . . . . .
H12A H 1.434(2) 0.1362(14) 0.0176(14) 0.035 Uiso 1 1 calc R U . . .
H12B H 1.3472(11) 0.050(2) 0.0243(14) 0.035 Uiso 1 1 calc R U . . .
H12C H 1.446(3) 0.027(2) 0.0799(9) 0.035 Uiso 1 1 calc R U . . .
C13 C 1.0682(4) 0.3569(4) 0.2460(2) 0.0134(8) Uani 1 1 d . . . . .
C14 C 0.9320(4) 0.4474(4) 0.2530(2) 0.0213(9) Uani 1 1 d . . . . .
H14 H 0.867233 0.463703 0.220211 0.026 Uiso 1 1 calc R U . . .
C15 C 0.8911(4) 0.5137(4) 0.3076(2) 0.0184(9) Uani 1 1 d . . . . .
H15 H 0.798217 0.575713 0.311315 0.022 Uiso 1 1 calc R U . . .
C16 C 1.1073(4) 0.4023(4) 0.35080(19) 0.0136(8) Uani 1 1 d . . . . .
H16 H 1.167751 0.384932 0.385774 0.016 Uiso 1 1 calc R U . . .
C17 C 1.1560(4) 0.3329(4) 0.2974(2) 0.0149(8) Uani 1 1 d . . . . .
H17 H 1.248263 0.269620 0.295767 0.018 Uiso 1 1 calc R U . . .
C18 C 0.9373(4) 0.2443(3) 0.0119(2) 0.0144(8) Uani 1 1 d . . . . .
C19 C 0.8640(4) 0.2691(4) -0.0517(2) 0.0134(8) Uani 1 1 d . . . . .
C20 C 0.7944(4) 0.1898(4) -0.0569(2) 0.0163(8) Uani 1 1 d . . . . .
H20 H 0.801801 0.116721 -0.022370 0.020 Uiso 1 1 calc R U . . .
C21 C 0.7141(4) 0.2154(4) -0.1118(2) 0.0199(9) Uani 1 1 d . . . . .
H21 H 0.667582 0.160071 -0.114721 0.024 Uiso 1 1 calc R U . . .
C22 C 0.7025(4) 0.3227(4) -0.1622(2) 0.0195(9) Uani 1 1 d . . . . .
H22 H 0.646979 0.341552 -0.199453 0.023 Uiso 1 1 calc R U . . .
C23 C 0.7716(4) 0.4017(4) -0.1579(2) 0.0190(9) Uani 1 1 d . . . . .
H23 H 0.764104 0.474698 -0.192592 0.023 Uiso 1 1 calc R U . . .
C24 C 0.8528(4) 0.3754(4) -0.1030(2) 0.0150(8) Uani 1 1 d . . . . .
H24 H 0.900490 0.430280 -0.100753 0.018 Uiso 1 1 calc R U . . .
C25 C 0.8543(4) 0.2102(4) 0.0792(2) 0.0123(7) Uani 1 1 d . . . . .
C26 C 0.9141(4) 0.1029(4) 0.1299(2) 0.0130(8) Uani 1 1 d . . . . .
H26 H 1.010833 0.048030 0.123924 0.016 Uiso 1 1 calc R U . . .
C27 C 0.8207(4) 0.0860(4) 0.18738(19) 0.0128(8) Uani 1 1 d . . . . .
C28 C 0.7112(4) 0.2727(4) 0.0989(2) 0.0149(8) Uani 1 1 d . . . . .
C29 C 0.6052(4) 0.3853(4) 0.0605(2) 0.0208(9) Uani 1 1 d . . . . .
H29A H 0.565(3) 0.3592(8) 0.0294(14) 0.031 Uiso 1 1 calc R U . . .
H29B H 0.6528(15) 0.441(2) 0.0341(14) 0.031 Uiso 1 1 calc R U . . .
H29C H 0.530(3) 0.427(2) 0.0936(9) 0.031 Uiso 1 1 calc R U . . .
C30 C 0.8455(4) -0.0174(4) 0.2469(2) 0.0134(8) Uani 1 1 d . . . . .
C31 C 0.9611(4) -0.1288(4) 0.2409(2) 0.0151(8) Uani 1 1 d . . . . .
H31 H 1.025535 -0.135925 0.198795 0.018 Uiso 1 1 calc R U . . .
C32 C 0.9816(4) -0.2275(4) 0.2957(2) 0.0155(8) Uani 1 1 d . . . . .
H32 H 1.060919 -0.302205 0.290382 0.019 Uiso 1 1 calc R U . . .
C33 C 0.7834(4) -0.1168(4) 0.3636(2) 0.0175(8) Uani 1 1 d . . . . .
H33 H 0.721668 -0.112394 0.406559 0.021 Uiso 1 1 calc R U . . .
C34 C 0.7552(4) -0.0130(4) 0.3106(2) 0.0171(8) Uani 1 1 d . . . . .
H34 H 0.675319 0.060606 0.317387 0.021 Uiso 1 1 calc R U . . .
C35 C 0.4746(4) 0.6892(4) 0.4842(2) 0.0170(8) Uani 1 1 d . . . . .
C36 C 0.4256(4) 0.7348(4) 0.5472(2) 0.0168(8) Uani 1 1 d . . . . .
C37 C 0.2907(4) 0.7380(4) 0.5814(2) 0.0201(8) Uani 1 1 d . . . . .
H37 H 0.258107 0.766740 0.624992 0.024 Uiso 1 1 calc R U . . .
C38 C 0.2033(4) 0.7000(4) 0.5527(2) 0.0170(8) Uani 1 1 d . . . . .
H38 H 0.110457 0.704500 0.575948 0.020 Uiso 1 1 calc R U . . .
C39 C 0.2520(4) 0.6549(4) 0.4897(2) 0.0158(8) Uani 1 1 d . . . . .
C40 C 0.3883(4) 0.6489(4) 0.4559(2) 0.0160(8) Uani 1 1 d . . . . .
H40 H 0.422207 0.617124 0.413267 0.019 Uiso 1 1 calc R U . . .
C41 C 0.6208(4) 0.6772(4) 0.4434(2) 0.0174(8) Uani 1 1 d . . . . .
C42 C 0.5102(4) 0.7876(4) 0.5770(2) 0.0171(8) Uani 1 1 d . . . . .
C43 C 0.1593(4) 0.6185(3) 0.4546(2) 0.0127(8) Uani 1 1 d . . . . .
O7 O 1.2713(3) 0.0597(3) 0.4261(2) 0.0351(8) Uani 1 1 d . . . . .
N3 N 1.2434(4) -0.0463(4) 0.3508(2) 0.0306(9) Uani 1 1 d . . . . .
C44 C 1.3215(5) -0.0147(4) 0.3847(3) 0.0271(10) Uani 1 1 d . . . . .
H44 H 1.422953 -0.051785 0.376586 0.033 Uiso 1 1 calc R U . . .
C45 C 1.0879(6) 0.0064(6) 0.3606(4) 0.0558(18) Uani 1 1 d . . . . .
H45A H 1.057220 0.068159 0.391738 0.084 Uiso 1 1 calc R U . . .
H45B H 1.048768 -0.060603 0.381631 0.084 Uiso 1 1 calc R U . . .
H45C H 1.052657 0.047228 0.315176 0.084 Uiso 1 1 calc R U . . .
H3 H 0.598(7) 0.902(6) 0.548(3) 0.067 Uiso 1 1 d D U . . .
C46 C 1.3096(6) -0.1357(5) 0.3030(3) 0.0358(12) Uani 1 1 d . . . . .
H46A H 1.287441 -0.093884 0.255416 0.054 Uiso 1 1 calc R U . . .
H46B H 1.272159 -0.204883 0.317874 0.054 Uiso 1 1 calc R U . . .
H46C H 1.413840 -0.168652 0.303579 0.054 Uiso 1 1 calc R U . . .
O8 O 0.4422(4) 0.4991(3) 0.29737(18) 0.0370(9) Uani 1 1 d G . . . .
H8A H 0.475749 0.418366 0.310998 0.056 Uiso 1 1 d G U . . .
H8B H 0.373187 0.526055 0.330089 0.056 Uiso 1 1 d G U . . .

loop_
_atom_site_aniso_label
_atom_site_aniso_U_11
_atom_site_aniso_U_22
_atom_site_aniso_U_33
_atom_site_aniso_U_23
_atom_site_aniso_U_13
_atom_site_aniso_U_12
Zn1 0.0112(2) 0.0154(2) 0.0109(2) -0.00368(19) -0.00305(18) -0.00300(17)
S1 0.0127(5) 0.0226(5) 0.0166(5) -0.0081(4) -0.0050(4) 0.0012(4)
S2 0.0128(5) 0.0179(5) 0.0153(5) 0.0001(4) -0.0012(4) -0.0016(4)
O1 0.0130(14) 0.0161(14) 0.0256(15) 0.0009(12) -0.0064(12) -0.0043(11)
O2 0.0187(15) 0.0317(18) 0.0216(16) -0.0095(13) -0.0023(12) -0.0074(13)
O3 0.0277(17) 0.0216(16) 0.0307(17) -0.0025(13) -0.0122(14) -0.0131(13)
O4 0.0175(15) 0.0278(16) 0.0248(16) -0.0108(13) -0.0023(12) -0.0068(13)
O5 0.0169(14) 0.0196(15) 0.0175(14) -0.0027(12) -0.0034(12) -0.0063(12)
O6 0.0125(13) 0.0177(14) 0.0153(13) -0.0001(11) -0.0035(11) -0.0073(11)
N1 0.0152(16) 0.0136(16) 0.0109(15) -0.0026(13) -0.0008(13) -0.0045(13)
N2 0.0119(16) 0.0185(18) 0.0172(17) -0.0044(14) -0.0020(13) -0.0019(13)
C1 0.0159(18) 0.0108(19) 0.0118(18) -0.0032(14) -0.0055(15) -0.0020(15)
C2 0.0113(18) 0.017(2) 0.0145(19) -0.0014(16) -0.0035(15) -0.0011(15)
C3 0.0121(18) 0.021(2) 0.0152(19) -0.0032(16) -0.0036(15) -0.0036(16)
C4 0.0128(19) 0.023(2) 0.024(2) -0.0013(18) -0.0018(16) -0.0069(17)
C5 0.0113(19) 0.037(3) 0.017(2) -0.0043(19) -0.0008(16) -0.0046(18)
C6 0.020(2) 0.035(3) 0.017(2) -0.0140(19) -0.0008(17) -0.0046(19)
C7 0.0132(19) 0.024(2) 0.023(2) -0.0096(18) -0.0032(16) -0.0042(17)
C8 0.0147(19) 0.015(2) 0.0144(19) -0.0039(15) -0.0032(15) -0.0040(16)
C9 0.0103(18) 0.017(2) 0.0161(19) -0.0038(16) -0.0009(15) -0.0051(15)
C10 0.0084(17) 0.016(2) 0.020(2) -0.0058(16) -0.0022(15) -0.0020(15)
C11 0.0152(19) 0.020(2) 0.0150(19) -0.0060(16) -0.0030(15) -0.0033(16)
C12 0.015(2) 0.026(2) 0.026(2) -0.0109(19) -0.0042(17) 0.0013(18)
C13 0.0140(18) 0.0133(19) 0.0141(19) -0.0015(15) -0.0030(15) -0.0061(15)
C14 0.015(2) 0.026(2) 0.018(2) -0.0066(17) -0.0053(16) 0.0016(17)
C15 0.0133(19) 0.025(2) 0.0148(19) -0.0077(17) -0.0045(15) -0.0005(17)
C16 0.0141(18) 0.0156(19) 0.0115(18) -0.0008(15) -0.0033(15) -0.0057(15)
C17 0.0112(18) 0.016(2) 0.0148(19) -0.0009(15) -0.0029(15) -0.0014(16)
C18 0.0177(19) 0.0119(19) 0.0129(18) -0.0014(15) -0.0059(15) -0.0028(15)
C19 0.0119(18) 0.0150(19) 0.0112(18) -0.0035(15) -0.0016(14) -0.0016(15)
C20 0.0132(18) 0.020(2) 0.0147(19) -0.0013(16) -0.0015(15) -0.0059(16)
C21 0.016(2) 0.028(2) 0.020(2) -0.0076(18) -0.0063(17) -0.0088(18)
C22 0.0130(19) 0.032(2) 0.0119(19) -0.0052(17) -0.0049(15) -0.0043(17)
C23 0.016(2) 0.023(2) 0.0116(19) -0.0002(16) -0.0006(15) -0.0013(17)
C24 0.0146(18) 0.018(2) 0.0141(19) -0.0027(16) -0.0019(15) -0.0072(16)
C25 0.0123(18) 0.0138(19) 0.0123(18) -0.0030(15) -0.0026(14) -0.0050(15)
C26 0.0106(18) 0.0126(19) 0.0157(19) -0.0046(15) -0.0034(15) -0.0017(15)
C27 0.0120(17) 0.0148(19) 0.0106(18) -0.0026(15) -0.0035(14) -0.0023(15)
C28 0.0151(19) 0.0149(19) 0.0122(18) -0.0002(15) -0.0005(15) -0.0041(15)
C29 0.018(2) 0.019(2) 0.019(2) -0.0012(17) -0.0018(17) -0.0015(17)
C30 0.0090(17) 0.017(2) 0.0152(19) -0.0028(16) -0.0025(15) -0.0053(15)
C31 0.0116(18) 0.019(2) 0.0138(19) -0.0038(15) -0.0006(15) -0.0038(15)
C32 0.0147(19) 0.016(2) 0.0143(19) -0.0043(15) -0.0039(15) -0.0016(16)
C33 0.019(2) 0.018(2) 0.0131(19) -0.0071(16) -0.0013(16) -0.0023(16)
C34 0.017(2) 0.015(2) 0.018(2) -0.0052(16) -0.0009(16) -0.0028(16)
C35 0.0103(18) 0.0100(18) 0.028(2) -0.0037(16) -0.0018(16) -0.0008(15)
C36 0.0146(19) 0.0126(19) 0.023(2) -0.0022(16) -0.0060(16) -0.0036(15)
C37 0.0195(19) 0.024(2) 0.019(2) -0.0081(18) -0.0022(17) -0.0077(17)
C38 0.0098(18) 0.021(2) 0.020(2) -0.0034(16) -0.0019(15) -0.0058(16)
C39 0.0149(19) 0.0133(19) 0.019(2) -0.0006(15) -0.0040(16) -0.0056(15)
C40 0.0134(18) 0.0126(18) 0.021(2) -0.0041(16) -0.0025(16) -0.0026(15)
C41 0.0127(18) 0.016(2) 0.026(2) -0.0089(16) -0.0009(16) -0.0054(15)
C42 0.0112(17) 0.0137(19) 0.025(2) -0.0066(17) -0.0041(17) 0.0001(15)
C43 0.0091(17) 0.0113(18) 0.0159(19) -0.0025(15) -0.0032(14) -0.0005(14)
O7 0.0315(18) 0.0311(18) 0.050(2) -0.0127(18) -0.0079(17) -0.0143(15)
N3 0.026(2) 0.023(2) 0.045(2) -0.0076(18) -0.0123(19) -0.0067(17)
C44 0.023(2) 0.020(2) 0.040(3) 0.000(2) -0.007(2) -0.0114(19)
C45 0.024(3) 0.049(4) 0.107(6) -0.042(4) -0.014(3) -0.008(3)
C46 0.038(3) 0.031(3) 0.039(3) -0.008(2) -0.010(2) -0.010(2)
O8 0.035(2) 0.035(2) 0.0250(18) 0.0008(15) 0.0019(15) 0.0004(16)

loop_
_atom_type_symbol
_atom_type_description
_atom_type_scat_dispersion_real
_atom_type_scat_dispersion_imag
_atom_type_scat_source
C C 0.0033 0.0016 'International Tables Vol C Tables 4.2.6.8 and 6.1.1.4'
H H 0.0000 0.0000 'International Tables Vol C Tables 4.2.6.8 and 6.1.1.4'
N N 0.0061 0.0033 'International Tables Vol C Tables 4.2.6.8 and 6.1.1.4'
O O 0.0106 0.0060 'International Tables Vol C Tables 4.2.6.8 and 6.1.1.4'
S S 0.1246 0.1234 'International Tables Vol C Tables 4.2.6.8 and 6.1.1.4'
Zn Zn 0.2839 1.4301 'International Tables Vol C Tables 4.2.6.8 and 6.1.1.4'

loop_
_geom_angle_atom_site_label_1
_geom_angle_atom_site_label_2
_geom_angle_atom_site_label_3
_geom_angle
_geom_angle_site_symmetry_1
_geom_angle_site_symmetry_3
_geom_angle_publ_flag
O1 Zn1 O6 107.22(11) . 1_655 ?
O1 Zn1 N1 118.55(13) . . ?
O1 Zn1 N2 103.86(12) . 1_565 ?
O6 Zn1 N1 124.05(12) 1_655 . ?
O6 Zn1 N2 101.75(12) 1_655 1_565 ?
N1 Zn1 N2 96.97(12) . 1_565 ?
C11 S1 C10 92.32(19) . . ?
C28 S2 C27 92.20(19) . . ?
C41 O1 Zn1 115.5(3) . . ?
C42 O3 H3 111(4) . . ?
C43 O6 Zn1 109.6(2) . 1_455 ?
C15 N1 Zn1 118.9(3) . . ?
C15 N1 C16 118.3(3) . . ?
C16 N1 Zn1 122.7(3) . . ?
C32 N2 Zn1 118.5(3) . 1_545 ?
C32 N2 C33 117.6(4) . . ?
C33 N2 Zn1 122.9(3) . 1_545 ?
C8 C1 C2 114.9(3) . . ?
C18 C1 C2 124.1(4) . . ?
C18 C1 C8 121.0(4) . . ?
C3 C2 C1 120.5(4) . . ?
C3 C2 C7 118.5(4) . . ?
C7 C2 C1 121.0(4) . . ?
C2 C3 H3A 119.3 . . ?
C2 C3 C4 121.4(4) . . ?
C4 C3 H3A 119.3 . . ?
C3 C4 H4 119.9 . . ?
C3 C4 C5 120.2(4) . . ?
C5 C4 H4 119.9 . . ?
C4 C5 H5 120.5 . . ?
C4 C5 C6 119.1(4) . . ?
C6 C5 H5 120.5 . . ?
C5 C6 H6 119.8 . . ?
C7 C6 C5 120.4(4) . . ?
C7 C6 H6 119.8 . . ?
C2 C7 H7 119.8 . . ?
C6 C7 C2 120.4(4) . . ?
C6 C7 H7 119.8 . . ?
C9 C8 C1 123.5(3) . . ?
C11 C8 C1 124.9(3) . . ?
C11 C8 C9 111.6(3) . . ?
C8 C9 H9 123.1 . . ?
C10 C9 C8 113.9(3) . . ?
C10 C9 H9 123.1 . . ?
C9 C10 S1 110.5(3) . . ?
C9 C10 C13 128.3(3) . . ?
C13 C10 S1 121.0(3) . . ?
C8 C11 S1 111.6(3) . . ?
C8 C11 C12 129.7(4) . . ?
C12 C11 S1 118.7(3) . . ?
C11 C12 H12A 109.5 . . ?
C11 C12 H12B 109.5 . . ?
C11 C12 H12C 109.5 . . ?
H12A C12 H12B 109.5 . . ?
H12A C12 H12C 109.5 . . ?
H12B C12 H12C 109.5 . . ?
C14 C13 C10 119.8(3) . . ?
C17 C13 C10 122.7(3) . . ?
C17 C13 C14 117.4(4) . . ?
C13 C14 H14 120.0 . . ?
C15 C14 C13 120.0(4) . . ?
C15 C14 H14 120.0 . . ?
N1 C15 C14 122.1(4) . . ?
N1 C15 H15 118.9 . . ?
C14 C15 H15 118.9 . . ?
N1 C16 H16 118.6 . . ?
N1 C16 C17 122.8(3) . . ?
C17 C16 H16 118.6 . . ?
C13 C17 H17 120.4 . . ?
C16 C17 C13 119.2(4) . . ?
C16 C17 H17 120.4 . . ?
C1 C18 C19 124.0(4) . . ?
C1 C18 C25 121.5(4) . . ?
C25 C18 C19 114.5(3) . . ?
C20 C19 C18 119.3(3) . . ?
C20 C19 C24 118.5(3) . . ?
C24 C19 C18 121.9(3) . . ?
C19 C20 H20 119.3 . . ?
C19 C20 C21 121.3(4) . . ?
C21 C20 H20 119.3 . . ?
C20 C21 H21 120.3 . . ?
C22 C21 C20 119.4(4) . . ?
C22 C21 H21 120.3 . . ?
C21 C22 H22 120.1 . . ?
C23 C22 C21 119.9(4) . . ?
C23 C22 H22 120.1 . . ?
C22 C23 H23 119.7 . . ?
C22 C23 C24 120.6(4) . . ?
C24 C23 H23 119.7 . . ?
C19 C24 C23 120.3(4) . . ?
C19 C24 H24 119.9 . . ?
C23 C24 H24 119.9 . . ?
C26 C25 C18 122.6(3) . . ?
C28 C25 C18 125.2(3) . . ?
C28 C25 C26 112.1(3) . . ?
C25 C26 H26 123.0 . . ?
C27 C26 C25 113.9(3) . . ?
C27 C26 H26 123.0 . . ?
C26 C27 S2 110.7(3) . . ?
C26 C27 C30 127.7(3) . . ?
C30 C27 S2 121.5(3) . . ?
C25 C28 S2 111.0(3) . . ?
C25 C28 C29 130.1(4) . . ?
C29 C28 S2 118.9(3) . . ?
C28 C29 H29A 109.5 . . ?
C28 C29 H29B 109.5 . . ?
C28 C29 H29C 109.5 . . ?
H29A C29 H29B 109.5 . . ?
H29A C29 H29C 109.5 . . ?
H29B C29 H29C 109.5 . . ?
C31 C30 C27 119.9(3) . . ?
C31 C30 C34 117.0(4) . . ?
C34 C30 C27 123.1(4) . . ?
C30 C31 H31 120.0 . . ?
C32 C31 C30 120.0(4) . . ?
C32 C31 H31 120.0 . . ?
N2 C32 C31 123.1(4) . . ?
N2 C32 H32 118.4 . . ?
C31 C32 H32 118.4 . . ?
N2 C33 H33 118.6 . . ?
N2 C33 C34 122.8(4) . . ?
C34 C33 H33 118.6 . . ?
C30 C34 H34 120.3 . . ?
C33 C34 C30 119.5(4) . . ?
C33 C34 H34 120.3 . . ?
C36 C35 C41 124.3(4) . . ?
C40 C35 C36 120.0(4) . . ?
C40 C35 C41 115.7(4) . . ?
C35 C36 C42 121.9(4) . . ?
C37 C36 C35 119.4(4) . . ?
C37 C36 C42 118.6(4) . . ?
C36 C37 H37 119.6 . . ?
C38 C37 C36 120.7(4) . . ?
C38 C37 H37 119.6 . . ?
C37 C38 H38 120.1 . . ?
C37 C38 C39 119.9(4) . . ?
C39 C38 H38 120.1 . . ?
C38 C39 C40 119.7(4) . . ?
C38 C39 C43 122.0(4) . . ?
C40 C39 C43 118.2(4) . . ?
C35 C40 C39 120.3(4) . . ?
C35 C40 H40 119.9 . . ?
C39 C40 H40 119.9 . . ?
O1 C41 C35 115.4(3) . . ?
O2 C41 O1 125.9(4) . . ?
O2 C41 C35 118.7(4) . . ?
O3 C42 C36 112.3(4) . . ?
O4 C42 O3 125.0(4) . . ?
O4 C42 C36 122.6(4) . . ?
O5 C43 O6 123.3(4) . . ?
O5 C43 C39 119.8(4) . . ?
O6 C43 C39 116.9(3) . . ?
C44 N3 C45 120.9(4) . . ?
C44 N3 C46 121.6(4) . . ?
C45 N3 C46 117.5(4) . . ?
O7 C44 N3 124.4(4) . . ?
O7 C44 H44 117.8 . . ?
N3 C44 H44 117.8 . . ?
N3 C45 H45A 109.5 . . ?
N3 C45 H45B 109.5 . . ?
N3 C45 H45C 109.5 . . ?
H45A C45 H45B 109.5 . . ?
H45A C45 H45C 109.5 . . ?
H45B C45 H45C 109.5 . . ?
N3 C46 H46A 109.5 . . ?
N3 C46 H46B 109.5 . . ?
N3 C46 H46C 109.5 . . ?
H46A C46 H46B 109.5 . . ?
H46A C46 H46C 109.5 . . ?
H46B C46 H46C 109.5 . . ?
H8A O8 H8B 104.5 . . ?

loop_
_geom_bond_atom_site_label_1
_geom_bond_atom_site_label_2
_geom_bond_distance
_geom_bond_site_symmetry_2
_geom_bond_publ_flag
Zn1 O1 1.949(3) . ?
Zn1 O6 1.964(3) 1_655 ?
Zn1 N1 2.033(3) . ?
Zn1 N2 2.105(3) 1_565 ?
S1 C10 1.729(4) . ?
S1 C11 1.723(4) . ?
S2 C27 1.734(4) . ?
S2 C28 1.726(4) . ?
O1 C41 1.278(5) . ?
O2 C41 1.239(5) . ?
O3 C42 1.314(5) . ?
O3 H3 0.85(2) . ?
O4 C42 1.225(5) . ?
O5 C43 1.234(4) . ?
O6 C43 1.287(5) . ?
N1 C15 1.337(5) . ?
N1 C16 1.344(5) . ?
N2 C32 1.343(5) . ?
N2 C33 1.348(5) . ?
C1 C2 1.497(5) . ?
C1 C8 1.493(5) . ?
C1 C18 1.354(5) . ?
C2 C3 1.381(6) . ?
C2 C7 1.401(6) . ?
C3 H3A 0.9500 . ?
C3 C4 1.386(6) . ?
C4 H4 0.9500 . ?
C4 C5 1.390(6) . ?
C5 H5 0.9500 . ?
C5 C6 1.394(6) . ?
C6 H6 0.9500 . ?
C6 C7 1.389(6) . ?
C7 H7 0.9500 . ?
C8 C9 1.431(5) . ?
C8 C11 1.373(5) . ?
C9 H9 0.9500 . ?
C9 C10 1.363(5) . ?
C10 C13 1.468(5) . ?
C11 C12 1.495(5) . ?
C12 H12A 0.94(3) . ?
C12 H12B 0.94(3) . ?
C12 H12C 0.94(3) . ?
C13 C14 1.393(5) . ?
C13 C17 1.392(5) . ?
C14 H14 0.9500 . ?
C14 C15 1.382(6) . ?
C15 H15 0.9500 . ?
C16 H16 0.9500 . ?
C16 C17 1.382(5) . ?
C17 H17 0.9500 . ?
C18 C19 1.499(5) . ?
C18 C25 1.483(5) . ?
C19 C20 1.390(6) . ?
C19 C24 1.393(5) . ?
C20 H20 0.9500 . ?
C20 C21 1.393(5) . ?
C21 H21 0.9500 . ?
C21 C22 1.390(6) . ?
C22 H22 0.9500 . ?
C22 C23 1.378(6) . ?
C23 H23 0.9500 . ?
C23 C24 1.397(5) . ?
C24 H24 0.9500 . ?
C25 C26 1.424(5) . ?
C25 C28 1.380(5) . ?
C26 H26 0.9500 . ?
C26 C27 1.356(5) . ?
C27 C30 1.461(5) . ?
C28 C29 1.502(5) . ?
C29 H29A 0.96(3) . ?
C29 H29B 0.96(3) . ?
C29 H29C 0.96(3) . ?
C30 C31 1.398(5) . ?
C30 C34 1.402(5) . ?
C31 H31 0.9500 . ?
C31 C32 1.370(5) . ?
C32 H32 0.9500 . ?
C33 H33 0.9500 . ?
C33 C34 1.383(6) . ?
C34 H34 0.9500 . ?
C35 C36 1.396(6) . ?
C35 C40 1.388(5) . ?
C35 C41 1.513(5) . ?
C36 C37 1.392(6) . ?
C36 C42 1.494(5) . ?
C37 H37 0.9500 . ?
C37 C38 1.384(5) . ?
C38 H38 0.9500 . ?
C38 C39 1.393(6) . ?
C39 C40 1.394(5) . ?
C39 C43 1.497(5) . ?
C40 H40 0.9500 . ?
O7 C44 1.234(6) . ?
N3 C44 1.326(6) . ?
N3 C45 1.451(6) . ?
N3 C46 1.456(6) . ?
C44 H44 0.9500 . ?
C45 H45A 0.9800 . ?
C45 H45B 0.9800 . ?
C45 H45C 0.9800 . ?
C46 H46A 0.9800 . ?
C46 H46B 0.9800 . ?
C46 H46C 0.9800 . ?
O8 H8A 0.8701 . ?
O8 H8B 0.8701 . ?

loop_
_geom_hbond_atom_site_label_D
_geom_hbond_atom_site_label_H
_geom_hbond_atom_site_label_A
_geom_hbond_distance_DH
_geom_hbond_distance_HA
_geom_hbond_distance_DA
_geom_hbond_angle_DHA
_geom_hbond_site_symmetry_A
_geom_hbond_publ_flag
O3 H3 O7 0.85(2) 1.74(3) 2.555(4) 161(7) 2_766 yes
O8 H8B O5 0.87 2.01 2.874(4) 170.8 . yes

loop_
_geom_torsion_atom_site_label_1
_geom_torsion_atom_site_label_2
_geom_torsion_atom_site_label_3
_geom_torsion_atom_site_label_4
_geom_torsion
_geom_torsion_site_symmetry_1
_geom_torsion_site_symmetry_2
_geom_torsion_site_symmetry_3
_geom_torsion_site_symmetry_4
_geom_torsion_publ_flag
Zn1 O1 C41 O2 -3.8(5) . . . . ?
Zn1 O1 C41 C35 174.9(3) . . . . ?
Zn1 O6 C43 O5 -12.5(5) 1_455 . . . ?
Zn1 O6 C43 C39 164.6(3) 1_455 . . . ?
Zn1 N1 C15 C14 174.0(3) . . . . ?
Zn1 N1 C16 C17 -173.4(3) . . . . ?
Zn1 N2 C32 C31 168.0(3) 1_545 . . . ?
Zn1 N2 C33 C34 -167.3(3) 1_545 . . . ?
S1 C10 C13 C14 175.7(3) . . . . ?
S1 C10 C13 C17 -1.5(6) . . . . ?
S2 C27 C30 C31 159.2(3) . . . . ?
S2 C27 C30 C34 -18.6(5) . . . . ?
N1 C16 C17 C13 -0.3(6) . . . . ?
N2 C33 C34 C30 -0.3(6) . . . . ?
C1 C2 C3 C4 178.5(4) . . . . ?
C1 C2 C7 C6 -178.2(4) . . . . ?
C1 C8 C9 C10 -179.7(4) . . . . ?
C1 C8 C11 S1 179.9(3) . . . . ?
C1 C8 C11 C12 1.0(7) . . . . ?
C1 C18 C19 C20 136.7(4) . . . . ?
C1 C18 C19 C24 -48.9(5) . . . . ?
C1 C18 C25 C26 -50.3(5) . . . . ?
C1 C18 C25 C28 133.0(4) . . . . ?
C2 C1 C8 C9 132.8(4) . . . . ?
C2 C1 C8 C11 -46.7(5) . . . . ?
C2 C1 C18 C19 -8.4(5) . . . . ?
C2 C1 C18 C25 171.4(4) . . . . ?
C2 C3 C4 C5 0.5(6) . . . . ?
C3 C2 C7 C6 0.3(6) . . . . ?
C3 C4 C5 C6 -1.3(6) . . . . ?
C4 C5 C6 C7 1.5(6) . . . . ?
C5 C6 C7 C2 -1.0(6) . . . . ?
C7 C2 C3 C4 0.0(6) . . . . ?
C8 C1 C2 C3 -46.4(5) . . . . ?
C8 C1 C2 C7 132.0(4) . . . . ?
C8 C1 C18 C19 170.5(4) . . . . ?
C8 C1 C18 C25 -9.8(5) . . . . ?
C8 C9 C10 S1 -0.2(5) . . . . ?
C8 C9 C10 C13 175.6(4) . . . . ?
C9 C8 C11 S1 0.3(5) . . . . ?
C9 C8 C11 C12 -178.5(4) . . . . ?
C9 C10 C13 C14 0.4(7) . . . . ?
C9 C10 C13 C17 -176.8(4) . . . . ?
C10 S1 C11 C8 -0.4(3) . . . . ?
C10 S1 C11 C12 178.7(4) . . . . ?
C10 C13 C14 C15 -174.4(4) . . . . ?
C10 C13 C17 C16 174.8(4) . . . . ?
C11 S1 C10 C9 0.3(3) . . . . ?
C11 S1 C10 C13 -175.8(3) . . . . ?
C11 C8 C9 C10 -0.1(5) . . . . ?
C13 C14 C15 N1 -0.7(7) . . . . ?
C14 C13 C17 C16 -2.5(6) . . . . ?
C15 N1 C16 C17 2.7(6) . . . . ?
C16 N1 C15 C14 -2.2(6) . . . . ?
C17 C13 C14 C15 3.0(6) . . . . ?
C18 C1 C2 C3 132.5(4) . . . . ?
C18 C1 C2 C7 -49.0(5) . . . . ?
C18 C1 C8 C9 -46.1(5) . . . . ?
C18 C1 C8 C11 134.3(4) . . . . ?
C18 C19 C20 C21 174.2(4) . . . . ?
C18 C19 C24 C23 -173.7(4) . . . . ?
C18 C25 C26 C27 -178.8(3) . . . . ?
C18 C25 C28 S2 179.6(3) . . . . ?
C18 C25 C28 C29 0.3(7) . . . . ?
C19 C18 C25 C26 129.5(4) . . . . ?
C19 C18 C25 C28 -47.3(5) . . . . ?
C19 C20 C21 C22 -0.3(6) . . . . ?
C20 C19 C24 C23 0.8(6) . . . . ?
C20 C21 C22 C23 0.8(6) . . . . ?
C21 C22 C23 C24 -0.4(6) . . . . ?
C22 C23 C24 C19 -0.4(6) . . . . ?
C24 C19 C20 C21 -0.4(6) . . . . ?
C25 C18 C19 C20 -43.0(5) . . . . ?
C25 C18 C19 C24 131.4(4) . . . . ?
C25 C26 C27 S2 0.0(4) . . . . ?
C25 C26 C27 C30 176.6(4) . . . . ?
C26 C25 C28 S2 2.6(4) . . . . ?
C26 C25 C28 C29 -176.8(4) . . . . ?
C26 C27 C30 C31 -17.1(6) . . . . ?
C26 C27 C30 C34 165.0(4) . . . . ?
C27 S2 C28 C25 -2.2(3) . . . . ?
C27 S2 C28 C29 177.2(3) . . . . ?
C27 C30 C31 C32 -177.6(4) . . . . ?
C27 C30 C34 C33 177.7(4) . . . . ?
C28 S2 C27 C26 1.3(3) . . . . ?
C28 S2 C27 C30 -175.6(3) . . . . ?
C28 C25 C26 C27 -1.7(5) . . . . ?
C30 C31 C32 N2 0.0(6) . . . . ?
C31 C30 C34 C33 -0.2(6) . . . . ?
C32 N2 C33 C34 0.7(6) . . . . ?
C33 N2 C32 C31 -0.5(6) . . . . ?
C34 C30 C31 C32 0.4(6) . . . . ?
C35 C36 C37 C38 -1.8(6) . . . . ?
C35 C36 C42 O3 46.4(5) . . . . ?
C35 C36 C42 O4 -137.7(4) . . . . ?
C36 C35 C40 C39 0.6(6) . . . . ?
C36 C35 C41 O1 41.0(6) . . . . ?
C36 C35 C41 O2 -140.2(4) . . . . ?
C36 C37 C38 C39 1.6(6) . . . . ?
C37 C36 C42 O3 -129.9(4) . . . . ?
C37 C36 C42 O4 46.0(5) . . . . ?
C37 C38 C39 C40 -0.2(6) . . . . ?
C37 C38 C39 C43 -176.9(4) . . . . ?
C38 C39 C40 C35 -0.9(6) . . . . ?
C38 C39 C43 O5 165.5(4) . . . . ?
C38 C39 C43 O6 -11.6(5) . . . . ?
C40 C35 C36 C37 0.7(6) . . . . ?
C40 C35 C36 C42 -175.5(4) . . . . ?
C40 C35 C41 O1 -137.8(4) . . . . ?
C40 C35 C41 O2 41.0(5) . . . . ?
C40 C39 C43 O5 -11.2(5) . . . . ?
C40 C39 C43 O6 171.6(3) . . . . ?
C41 C35 C36 C37 -178.0(4) . . . . ?
C41 C35 C36 C42 5.8(6) . . . . ?
C41 C35 C40 C39 179.4(4) . . . . ?
C42 C36 C37 C38 174.5(4) . . . . ?
C43 C39 C40 C35 176.0(3) . . . . ?
C45 N3 C44 O7 -0.1(8) . . . . ?
C46 N3 C44 O7 -179.4(5) . . . . ?

loop_
_twin_individual_id
_twin_individual_mass_fraction_refined
1 0.6668(9)
2 0.3332(9)
